data_2210624
loop_
_publ_author_name
'Rafizadeh, Masoud'
'Amani, Vahid'
'Aghayan, Hassan'

_publ_section_title
;
 Poly[[aquatris(\m-dimethyl
 phosphato-\k^2^<i>O</i>,<i>O</i>')bis(\m-dimethyl
 sulfoxide-\k<i>O</i>)(dimethyl sulfoxide-\k<i>O</i>)dimanganese(II)]
 nitrate monohydrate]
;
_journal_coeditor_code HB2132
_journal_issue 10
_journal_name_full 'Acta Crystallographica Section E'
_journal_page_first m2450
_journal_page_last m2452
_journal_paper_doi 10.1107/S1600536806034398
_journal_volume 62
_journal_year 2006
_chemical_formula_iupac '[Mn2 (C2 H6 O4 P1)3 (C2 H6 S O)3 (H2 O)], N O3, H2 O'
_chemical_formula_moiety 'C12 H38 Mn2 O16 P3 S3 +, N O3 -, H2 O'
_chemical_formula_sum 'C12 H40 Mn2 N O20 P3 S3'
_chemical_formula_weight 817.42
_chemical_name_systematic
;
Poly[[aquatris(\m-dimethyl phosphato-\k^2^O,O')bis(\m-dimethyl
sulfoxide-\kO)(dimethyl sulfoxide-\kO)dimanganese(II)] nitrate monohydrate]
;
_space_group_IT_number 14
_symmetry_cell_setting monoclinic
_symmetry_space_group_name_Hall '-P 2ybc'
_symmetry_space_group_name_H-M 'P 1 21/c 1'
_atom_sites_solution_hydrogens mixed
_atom_sites_solution_primary direct
_atom_sites_solution_secondary difmap
_audit_creation_method SHELXL-97
_cell_angle_alpha 90.00
_cell_angle_beta 91.561(4)
_cell_angle_gamma 90.00
_cell_formula_units_Z 8
_cell_length_a 15.398(2)
_cell_length_b 20.877(3)
_cell_length_c 20.090(3)
_cell_measurement_reflns_used 6303
_cell_measurement_temperature 120(2)
_cell_measurement_theta_max 25.6
_cell_measurement_theta_min 2.2
_cell_volume 6455.8(16)
_computing_cell_refinement 'SAINT-Plus (Bruker, 1998)'
_computing_data_collection 'SMART (Bruker, 1998)'
_computing_data_reduction SAINT-Plus
_computing_molecular_graphics SHELXTL
_computing_publication_material SHELXTL
_computing_structure_refinement SHELXTL
_computing_structure_solution 'SHELXTL (Sheldrick, 1998)'
_diffrn_ambient_temperature 120(2)
_diffrn_measured_fraction_theta_full 0.997
_diffrn_measured_fraction_theta_max 0.997
_diffrn_measurement_device_type 'Bruker SMART1000 CCD'
_diffrn_measurement_method \w
_diffrn_radiation_monochromator graphite
_diffrn_radiation_source 'normal-focus sealed tube'
_diffrn_radiation_type MoK\a
_diffrn_radiation_wavelength 0.71073
_diffrn_reflns_av_R_equivalents 0.0941
_diffrn_reflns_av_sigmaI/netI 0.1232
_diffrn_reflns_limit_h_max 19
_diffrn_reflns_limit_h_min -19
_diffrn_reflns_limit_k_max 26
_diffrn_reflns_limit_k_min -26
_diffrn_reflns_limit_l_max 25
_diffrn_reflns_limit_l_min -25
_diffrn_reflns_number 71520
_diffrn_reflns_theta_full 27.00
_diffrn_reflns_theta_max 27.00
_diffrn_reflns_theta_min 1.32
_exptl_absorpt_coefficient_mu 1.202
_exptl_absorpt_correction_T_max 0.835
_exptl_absorpt_correction_T_min 0.754
_exptl_absorpt_correction_type multi-scan
_exptl_absorpt_process_details '(SADABS; Sheldrick, 1998)'
_exptl_crystal_colour colorless
_exptl_crystal_density_diffrn 1.682
_exptl_crystal_density_method 'not measured'
_exptl_crystal_description prism
_exptl_crystal_F_000 3376
_exptl_crystal_size_max 0.20
_exptl_crystal_size_mid 0.15
_exptl_crystal_size_min 0.15
_refine_diff_density_max 1.197
_refine_diff_density_min -0.545
_refine_ls_extinction_method none
_refine_ls_goodness_of_fit_ref 0.991
_refine_ls_hydrogen_treatment constr
_refine_ls_matrix_type full
_refine_ls_number_parameters 763
_refine_ls_number_reflns 14050
_refine_ls_number_restraints 0
_refine_ls_restrained_S_all 0.991
_refine_ls_R_factor_all 0.1005
_refine_ls_R_factor_gt 0.0495
_refine_ls_shift/su_max 0.002
_refine_ls_shift/su_mean 0.000
_refine_ls_structure_factor_coef Fsqd
_refine_ls_weighting_details 'calc w=1/[\s^2^(Fo^2^)+(0.0185P)^2^] where P=(Fo^2^+2Fc^2^)/3'
_refine_ls_weighting_scheme calc
_refine_ls_wR_factor_gt 0.0831
_refine_ls_wR_factor_ref 0.0898
_reflns_number_gt 7711
_reflns_number_total 14050
_reflns_threshold_expression I>2\s(I)
_cod_data_source_file hb2132.cif
_cod_data_source_block I
_cod_depositor_comments
;
The following automatic conversions were performed:
'_symmetry_cell_setting' value 'Monoclinic' changed to 'monoclinic'
according to '/home/saulius/struct/CIF-dictionaries/cif_core.dic'
dictionary named 'cif_core.dic' version 2.4.1 from 2010-06-29.

Automatic conversion script
Id: cif_fix_enum 1527 2010-12-29 10:47:43Z saulius 

The following automatic conversions were performed:

'_symmetry_cell_setting' value 'Monoclinic' changed to 'monoclinic'
according to /home/saulius/struct/CIF-dictionaries/cif_core.dic
dictionary named 'cif_core.dic' version 2.4.1 from 2010-06-29.

Automatic conversion script
Id: cif_fix_values 1715 2011-07-08 13:25:40Z adriana 

The following automatic conversions were performed:

'_atom_sites_solution_hydrogens' value 'difmap and geom' was changed
to 'mixed'.

Automatic conversion script
Id: cif_fix_values 6452 2018-10-05 10:23:21Z andrius 
;
_cod_original_cell_volume 6456.1(16)
_cod_original_sg_symbol_H-M 'P 21/c'
_cod_database_code 2210624
_cod_database_fobs_code 2210624

loop_
_symmetry_equiv_pos_as_xyz
'x, y, z'
'-x, y+1/2, -z+1/2'
'-x, -y, -z'
'x, -y-1/2, z-1/2'

loop_
_atom_site_type_symbol
_atom_site_label
_atom_site_fract_x
_atom_site_fract_y
_atom_site_fract_z
_atom_site_U_iso_or_equiv
_atom_site_adp_type
_atom_site_calc_flag
_atom_site_refinement_flags
_atom_site_occupancy
Mn Mn1 0.19250(4) 0.70751(3) 0.94844(3) 0.01580(16) Uani d . 1
Mn Mn2 -0.00436(4) 0.75565(3) 1.02701(3) 0.01672(16) Uani d . 1
Mn Mn3 -0.30470(4) 0.80312(3) 1.04146(3) 0.01552(16) Uani d . 1
Mn Mn4 -0.50564(4) 0.72632(3) 0.99901(3) 0.01653(16) Uani d . 1
S S1 0.02397(7) 0.79493(6) 0.86921(6) 0.0210(3) Uani d . 1
S S2 0.10823(7) 0.61039(6) 1.05840(6) 0.0200(3) Uani d . 1
S S3 0.20554(7) 0.58922(6) 0.84349(6) 0.0208(3) Uani d . 1
S S4 -0.46882(7) 0.87336(6) 0.93957(6) 0.0232(3) Uani d . 1
S S5 -0.38981(7) 0.70167(6) 1.14802(6) 0.0232(3) Uani d . 1
S S6 -0.29387(7) 0.91708(6) 1.15620(6) 0.0218(3) Uani d . 1
P P1 0.35833(7) 0.75341(6) 0.85760(6) 0.0205(3) Uani d . 1
P P2 0.35399(7) 0.60424(6) 1.01858(6) 0.0179(3) Uani d . 1
P P3 0.18122(7) 0.82760(6) 1.05641(6) 0.0193(3) Uani d . 1
P P4 -0.14111(7) 0.74390(6) 1.15314(6) 0.0172(3) Uani d . 1
P P5 -0.14084(7) 0.88701(6) 0.98817(6) 0.0187(3) Uani d . 1
P P6 -0.32313(7) 0.68601(6) 0.92926(6) 0.0180(3) Uani d . 1
O O1 0.07095(17) 0.76393(14) 0.92900(13) 0.0189(7) Uani d . 1
O O2 0.09018(17) 0.67060(14) 1.01683(14) 0.0195(7) Uani d . 1
O O3 0.26445(17) 0.75063(15) 0.87206(14) 0.0256(8) Uani d . 1
O O4 0.28230(18) 0.63854(14) 0.98279(14) 0.0241(8) Uani d . 1
O O5 0.23249(16) 0.77640(14) 1.02282(13) 0.0178(7) Uani d . 1
O O6 0.14122(17) 0.63308(14) 0.87728(14) 0.0208(7) Uani d . 1
O O7 0.37755(19) 0.81758(16) 0.81771(15) 0.0339(9) Uani d . 1
O O8 0.37395(19) 0.69761(17) 0.80684(15) 0.0347(9) Uani d . 1
O O9 0.31332(18) 0.57665(15) 1.08407(15) 0.0252(8) Uani d . 1
O O10 0.37663(18) 0.54040(14) 0.98043(15) 0.0249(8) Uani d . 1
O O11 0.09217(17) 0.80921(14) 1.07731(14) 0.0213(7) Uani d . 1
O O12 0.17346(18) 0.88898(14) 1.01089(15) 0.0244(8) Uani d . 1
O O13 0.23603(18) 0.85549(15) 1.11674(15) 0.0248(8) Uani d . 1
O O14 -0.09456(17) 0.69943(16) 0.97011(15) 0.0346(9) Uani d . 1
H H14D -0.1490 0.7057 0.9724 0.052 Uiso d R 1
H H14E -0.0821 0.6720 0.9406 0.052 Uiso d R 1
O O15 -0.06104(18) 0.72578(15) 1.11719(14) 0.0242(8) Uani d . 1
O O16 -0.07276(18) 0.83830(15) 1.00060(15) 0.0264(8) Uani d . 1
O O17 -0.21226(17) 0.77596(15) 1.11473(14) 0.0226(7) Uani d . 1
O O18 -0.11466(18) 0.78490(15) 1.21670(14) 0.0228(8) Uani d . 1
O O19 -0.18288(17) 0.68284(14) 1.18730(14) 0.0216(7) Uani d . 1
O O20 -0.23346(17) 0.86680(14) 0.98220(15) 0.0246(8) Uani d . 1
O O21 -0.11286(18) 0.92191(15) 0.92223(14) 0.0253(8) Uani d . 1
O O22 -0.13914(19) 0.93993(15) 1.04445(15) 0.0276(8) Uani d . 1
O O23 -0.42804(17) 0.81994(14) 0.98221(13) 0.0196(7) Uani d . 1
O O24 -0.40903(17) 0.74202(14) 1.08563(13) 0.0184(7) Uani d . 1
O O25 -0.26972(16) 0.72235(14) 0.98033(13) 0.0177(7) Uani d . 1
O O26 -0.35396(17) 0.87774(14) 1.11026(14) 0.0227(8) Uani d . 1
O O27 -0.41392(17) 0.67065(14) 0.94731(14) 0.0207(7) Uani d . 1
O O28 -0.32754(18) 0.72261(15) 0.86067(14) 0.0236(8) Uani d . 1
O O29 -0.27113(17) 0.62362(14) 0.90882(14) 0.0219(7) Uani d . 1
O O30 -0.59322(17) 0.77987(14) 1.05866(13) 0.0236(8) Uani d . 1
H H30D -0.5890 0.8200 1.0652 0.035 Uiso d R 1
H H30E -0.6450 0.7829 1.0432 0.035 Uiso d R 1
O O31 -0.56463(17) 0.64057(14) 1.03348(13) 0.0192(7) Uani d . 1
O O32 -0.57613(18) 0.75200(15) 0.91246(13) 0.0241(8) Uani d . 1
C C1 0.0716(3) 0.8717(2) 0.8623(2) 0.0314(13) Uani d . 1
H H1A 0.0571 0.8976 0.9012 0.047 Uiso calc R 1
H H1B 0.0492 0.8927 0.8218 0.047 Uiso calc R 1
H H1C 0.1348 0.8673 0.8602 0.047 Uiso calc R 1
C C2 0.0694(3) 0.7586(2) 0.7987(2) 0.0251(12) Uani d . 1
H H2A 0.0519 0.7135 0.7965 0.038 Uiso calc R 1
H H2B 0.1329 0.7614 0.8021 0.038 Uiso calc R 1
H H2C 0.0486 0.7808 0.7583 0.038 Uiso calc R 1
C C3 0.0044(3) 0.5797(2) 1.0758(2) 0.0274(12) Uani d . 1
H H3A -0.0241 0.5649 1.0343 0.041 Uiso calc R 1
H H3B -0.0308 0.6134 1.0957 0.041 Uiso calc R 1
H H3C 0.0104 0.5438 1.1069 0.041 Uiso calc R 1
C C4 0.1381(3) 0.6415(2) 1.1381(2) 0.0293(12) Uani d . 1
H H4A 0.1957 0.6614 1.1363 0.044 Uiso calc R 1
H H4B 0.1397 0.6066 1.1708 0.044 Uiso calc R 1
H H4C 0.0955 0.6736 1.1512 0.044 Uiso calc R 1
C C5 0.3181(3) 0.8401(2) 0.7684(2) 0.0350(13) Uani d . 1
H H5A 0.3439 0.8762 0.7447 0.052 Uiso calc R 1
H H5B 0.2647 0.8544 0.7894 0.052 Uiso calc R 1
H H5C 0.3044 0.8056 0.7368 0.052 Uiso calc R 1
C C6 0.4589(3) 0.6729(3) 0.7948(3) 0.0460(16) Uani d . 1
H H6A 0.4554 0.6419 0.7582 0.069 Uiso calc R 1
H H6B 0.4818 0.6516 0.8351 0.069 Uiso calc R 1
H H6C 0.4975 0.7081 0.7830 0.069 Uiso calc R 1
C C7 0.4341(3) 0.5422(3) 0.9258(3) 0.0436(16) Uani d . 1
H H7A 0.4504 0.4985 0.9137 0.065 Uiso calc R 1
H H7B 0.4864 0.5665 0.9386 0.065 Uiso calc R 1
H H7C 0.4049 0.5630 0.8876 0.065 Uiso calc R 1
C C8 0.3621(3) 0.5350(2) 1.1286(2) 0.0270(12) Uani d . 1
H H8A 0.3263 0.5236 1.1664 0.040 Uiso calc R 1
H H8B 0.4146 0.5572 1.1449 0.040 Uiso calc R 1
H H8C 0.3784 0.4961 1.1048 0.040 Uiso calc R 1
C C9 0.2606(3) 0.8136(3) 1.1706(2) 0.0341(14) Uani d . 1
H H9A 0.2890 0.8385 1.2063 0.051 Uiso calc R 1
H H9B 0.3010 0.7811 1.1547 0.051 Uiso calc R 1
H H9C 0.2088 0.7927 1.1875 0.051 Uiso calc R 1
C C10 0.2501(3) 0.9118(2) 0.9784(3) 0.0378(14) Uani d . 1
H H10A 0.2348 0.9486 0.9502 0.057 Uiso calc R 1
H H10B 0.2737 0.8775 0.9509 0.057 Uiso calc R 1
H H10C 0.2938 0.9248 1.0121 0.057 Uiso calc R 1
C C11 0.1945(3) 0.5139(2) 0.8839(2) 0.0304(13) Uani d . 1
H H11A 0.2157 0.5175 0.9303 0.046 Uiso calc R 1
H H11B 0.2286 0.4816 0.8608 0.046 Uiso calc R 1
H H11C 0.1332 0.5013 0.8830 0.046 Uiso calc R 1
C C12 0.1561(3) 0.5695(3) 0.7664(2) 0.0349(14) Uani d . 1
H H12A 0.1520 0.6080 0.7384 0.052 Uiso calc R 1
H H12B 0.0977 0.5526 0.7735 0.052 Uiso calc R 1
H H12C 0.1910 0.5370 0.7442 0.052 Uiso calc R 1
C C13 -0.1323(3) 0.6408(2) 1.2302(2) 0.0297(12) Uani d . 1
H H13A -0.1664 0.6024 1.2399 0.044 Uiso calc R 1
H H13B -0.1172 0.6630 1.2718 0.044 Uiso calc R 1
H H13C -0.0791 0.6283 1.2079 0.044 Uiso calc R 1
C C14 -0.0705(3) 0.8449(2) 1.2052(2) 0.0314(13) Uani d . 1
H H14A -0.0569 0.8656 1.2480 0.047 Uiso calc R 1
H H14B -0.1081 0.8729 1.1780 0.047 Uiso calc R 1
H H14C -0.0165 0.8366 1.1819 0.047 Uiso calc R 1
C C15 -0.0584(3) 0.9632(2) 1.0727(2) 0.0392(14) Uani d . 1
H H15A -0.0667 0.9762 1.1190 0.059 Uiso calc R 1
H H15B -0.0387 1.0001 1.0469 0.059 Uiso calc R 1
H H15C -0.0146 0.9292 1.0714 0.059 Uiso calc R 1
C C16 -0.1662(3) 0.9706(2) 0.8919(2) 0.0354(13) Uani d . 1
H H16A -0.1354 0.9901 0.8549 0.053 Uiso calc R 1
H H16B -0.1789 1.0036 0.9250 0.053 Uiso calc R 1
H H16C -0.2207 0.9516 0.8752 0.053 Uiso calc R 1
C C17 -0.4212(3) 0.8652(2) 0.8607(2) 0.0310(13) Uani d . 1
H H17A -0.4359 0.8231 0.8420 0.046 Uiso calc R 1
H H17B -0.3580 0.8692 0.8657 0.046 Uiso calc R 1
H H17C -0.4435 0.8988 0.8307 0.046 Uiso calc R 1
C C18 -0.4152(3) 0.9449(2) 0.9655(2) 0.0278(12) Uani d . 1
H H18A -0.4327 0.9560 1.0106 0.042 Uiso calc R 1
H H18B -0.4311 0.9797 0.9349 0.042 Uiso calc R 1
H H18C -0.3522 0.9383 0.9654 0.042 Uiso calc R 1
C C19 -0.3599(3) 0.6259(2) 1.1163(2) 0.0349(13) Uani d . 1
H H19A -0.3017 0.6287 1.0978 0.052 Uiso calc R 1
H H19B -0.4017 0.6129 1.0813 0.052 Uiso calc R 1
H H19C -0.3595 0.5942 1.1523 0.052 Uiso calc R 1
C C20 -0.4921(3) 0.6806(3) 1.1787(2) 0.0449(16) Uani d . 1
H H20A -0.5208 0.7190 1.1955 0.067 Uiso calc R 1
H H20B -0.4844 0.6495 1.2148 0.067 Uiso calc R 1
H H20C -0.5280 0.6618 1.1427 0.067 Uiso calc R 1
C C21 -0.2448(3) 0.5787(2) 0.9594(2) 0.0260(12) Uani d . 1
H H21A -0.2131 0.5433 0.9392 0.039 Uiso calc R 1
H H21B -0.2963 0.5619 0.9812 0.039 Uiso calc R 1
H H21C -0.2070 0.6001 0.9925 0.039 Uiso calc R 1
C C22 -0.2493(3) 0.7524(2) 0.8370(2) 0.0324(13) Uani d . 1
H H22A -0.2623 0.7744 0.7948 0.049 Uiso calc R 1
H H22B -0.2051 0.7195 0.8301 0.049 Uiso calc R 1
H H22C -0.2276 0.7834 0.8700 0.049 Uiso calc R 1
C C23 -0.3109(3) 0.8879(3) 1.2371(2) 0.0401(14) Uani d . 1
H H23A -0.2952 0.8424 1.2393 0.060 Uiso calc R 1
H H23B -0.3722 0.8930 1.2478 0.060 Uiso calc R 1
H H23C -0.2747 0.9120 1.2692 0.060 Uiso calc R 1
C C24 -0.3481(3) 0.9918(2) 1.1631(3) 0.0405(14) Uani d . 1
H H24A -0.3566 1.0106 1.1187 0.061 Uiso calc R 1
H H24B -0.3129 1.0208 1.1911 0.061 Uiso calc R 1
H H24C -0.4047 0.9852 1.1831 0.061 Uiso calc R 1
O O1W -0.0314(2) 0.59619(18) 0.90674(17) 0.0506(11) Uani d . 1
H H1W1 -0.0564 0.5832 0.8710 0.076 Uiso d R 1
H H1W2 0.0151 0.6026 0.8859 0.076 Uiso d R 1
O O2W -0.53607(18) 0.89745(15) 1.09908(15) 0.0319(9) Uani d . 1
H H2W1 -0.5537 0.9098 1.1367 0.048 Uiso d R 1
H H2W2 -0.4818 0.8904 1.1029 0.048 Uiso d R 1
N N1S -0.1124(3) 0.49790(19) 0.7715(2) 0.0253(10) Uani d . 1
O O1S -0.0332(2) 0.48893(17) 0.76667(16) 0.0401(10) Uani d . 1
O O2S -0.1402(2) 0.52865(18) 0.82033(16) 0.0409(10) Uani d . 1
O O3S -0.1652(2) 0.47610(18) 0.72974(17) 0.0443(10) Uani d . 1
N N2S -0.6144(3) 0.9981(2) 1.2337(2) 0.0314(10) Uani d . 1
O O4S -0.6720(2) 1.03085(19) 1.25965(18) 0.0502(11) Uani d . 1
O O5S -0.5371(2) 1.00865(19) 1.24619(18) 0.0486(11) Uani d . 1
O O6S -0.6370(2) 0.9562(2) 1.1935(2) 0.0572(12) Uani d . 1

loop_
_atom_site_aniso_label
_atom_site_aniso_U_11
_atom_site_aniso_U_22
_atom_site_aniso_U_33
_atom_site_aniso_U_12
_atom_site_aniso_U_13
_atom_site_aniso_U_23
Mn1 0.0114(3) 0.0158(4) 0.0203(4) -0.0006(3) 0.0013(3) 0.0005(3)
Mn2 0.0111(3) 0.0166(4) 0.0226(4) 0.0000(3) 0.0018(3) -0.0009(3)
Mn3 0.0110(3) 0.0153(4) 0.0202(4) 0.0002(3) -0.0002(3) -0.0002(3)
Mn4 0.0112(3) 0.0171(4) 0.0212(4) -0.0008(3) -0.0004(3) -0.0012(3)
S1 0.0176(6) 0.0228(7) 0.0227(7) 0.0031(5) 0.0009(5) 0.0049(6)
S2 0.0171(6) 0.0167(7) 0.0264(7) 0.0018(5) 0.0026(5) 0.0032(6)
S3 0.0156(6) 0.0198(7) 0.0273(7) -0.0012(5) 0.0029(5) -0.0041(6)
S4 0.0185(6) 0.0225(7) 0.0283(7) 0.0000(5) -0.0034(5) 0.0059(6)
S5 0.0216(6) 0.0282(8) 0.0196(6) -0.0060(6) -0.0022(5) 0.0041(6)
S6 0.0168(6) 0.0242(7) 0.0244(7) -0.0011(5) 0.0006(5) -0.0045(6)
P1 0.0136(6) 0.0275(8) 0.0202(7) -0.0019(5) -0.0006(5) 0.0031(6)
P2 0.0126(6) 0.0167(7) 0.0244(7) 0.0009(5) 0.0019(5) 0.0014(6)
P3 0.0133(6) 0.0175(7) 0.0271(7) 0.0006(5) -0.0002(5) -0.0041(6)
P4 0.0124(6) 0.0208(7) 0.0183(6) 0.0005(5) 0.0000(5) 0.0015(6)
P5 0.0143(6) 0.0158(7) 0.0260(7) 0.0006(5) 0.0016(5) 0.0019(6)
P6 0.0127(6) 0.0192(7) 0.0222(7) -0.0007(5) 0.0010(5) -0.0021(6)
O1 0.0135(15) 0.0224(19) 0.0209(17) 0.0053(13) -0.0010(13) 0.0032(15)
O2 0.0175(16) 0.0154(18) 0.0256(18) 0.0001(13) 0.0026(13) 0.0045(15)
O3 0.0155(16) 0.036(2) 0.0250(18) -0.0032(15) 0.0005(14) 0.0081(16)
O4 0.0165(16) 0.023(2) 0.0328(19) 0.0045(14) -0.0031(14) 0.0045(16)
O5 0.0102(15) 0.0163(18) 0.0266(17) -0.0003(13) -0.0026(13) -0.0038(14)
O6 0.0157(16) 0.0213(19) 0.0256(18) 0.0038(14) 0.0026(13) -0.0053(15)
O7 0.0225(18) 0.045(2) 0.034(2) -0.0048(17) -0.0024(15) 0.0177(18)
O8 0.0191(18) 0.054(3) 0.031(2) 0.0036(17) -0.0056(15) -0.0146(19)
O9 0.0195(17) 0.024(2) 0.0318(19) 0.0023(14) 0.0036(14) 0.0074(16)
O10 0.0209(17) 0.0166(19) 0.037(2) 0.0011(14) 0.0055(15) -0.0046(16)
O11 0.0128(16) 0.024(2) 0.0269(18) -0.0040(14) 0.0013(13) -0.0053(15)
O12 0.0213(17) 0.0168(19) 0.035(2) 0.0013(14) 0.0011(14) 0.0015(16)
O13 0.0183(17) 0.028(2) 0.0274(19) -0.0014(15) -0.0048(14) -0.0040(16)
O14 0.0075(16) 0.039(2) 0.057(2) -0.0019(15) -0.0010(15) -0.0242(19)
O15 0.0186(17) 0.026(2) 0.0280(18) 0.0097(14) 0.0069(14) 0.0052(16)
O16 0.0216(17) 0.0184(19) 0.039(2) 0.0020(14) -0.0008(15) -0.0016(16)
O17 0.0171(16) 0.027(2) 0.0237(18) 0.0045(14) -0.0007(13) 0.0012(15)
O18 0.0227(17) 0.024(2) 0.0217(18) -0.0018(15) -0.0013(14) 0.0010(15)
O19 0.0168(16) 0.021(2) 0.0270(18) -0.0028(14) -0.0001(14) 0.0056(15)
O20 0.0142(16) 0.023(2) 0.036(2) -0.0009(14) -0.0019(14) 0.0123(16)
O21 0.0222(17) 0.028(2) 0.0260(19) 0.0028(15) 0.0033(14) 0.0063(16)
O22 0.0261(19) 0.027(2) 0.029(2) -0.0002(15) 0.0038(15) -0.0019(16)
O23 0.0170(16) 0.0182(19) 0.0234(18) -0.0003(13) -0.0032(13) 0.0051(15)
O24 0.0177(16) 0.0191(19) 0.0184(16) 0.0004(13) 0.0012(13) 0.0014(14)
O25 0.0117(15) 0.0193(18) 0.0222(17) -0.0008(13) 0.0002(13) -0.0059(14)
O26 0.0160(16) 0.026(2) 0.0260(18) 0.0046(14) -0.0038(14) -0.0096(15)
O27 0.0146(16) 0.0211(19) 0.0263(18) -0.0050(14) 0.0016(13) -0.0062(15)
O28 0.0195(17) 0.033(2) 0.0189(17) -0.0061(15) 0.0041(13) -0.0005(15)
O29 0.0188(16) 0.0200(19) 0.0271(19) 0.0027(14) 0.0017(14) -0.0029(15)
O30 0.0144(16) 0.025(2) 0.0312(19) 0.0008(14) 0.0001(14) -0.0070(16)
O31 0.0135(16) 0.0198(19) 0.0242(18) -0.0025(13) -0.0016(13) 0.0009(15)
O32 0.0208(17) 0.030(2) 0.0213(17) -0.0033(15) -0.0062(14) 0.0003(16)
C1 0.031(3) 0.027(3) 0.036(3) 0.000(2) 0.004(2) 0.006(3)
C2 0.019(2) 0.029(3) 0.027(3) 0.004(2) -0.002(2) 0.000(2)
C3 0.029(3) 0.018(3) 0.035(3) -0.004(2) 0.002(2) 0.012(2)
C4 0.030(3) 0.032(3) 0.025(3) 0.001(2) -0.003(2) 0.001(2)
C5 0.041(3) 0.031(3) 0.033(3) 0.006(3) 0.006(3) 0.011(3)
C6 0.040(3) 0.053(4) 0.045(4) 0.022(3) 0.009(3) -0.002(3)
C7 0.034(3) 0.040(4) 0.058(4) -0.014(3) 0.027(3) -0.023(3)
C8 0.033(3) 0.018(3) 0.030(3) 0.000(2) 0.000(2) 0.006(2)
C9 0.031(3) 0.049(4) 0.022(3) -0.003(3) 0.002(2) -0.002(3)
C10 0.035(3) 0.026(3) 0.053(4) -0.006(3) 0.013(3) 0.008(3)
C11 0.031(3) 0.020(3) 0.041(3) -0.001(2) 0.003(2) 0.000(2)
C12 0.036(3) 0.045(4) 0.024(3) 0.000(3) 0.005(2) -0.009(3)
C13 0.029(3) 0.027(3) 0.032(3) 0.000(2) -0.001(2) 0.006(3)
C14 0.035(3) 0.019(3) 0.039(3) -0.002(2) -0.007(2) -0.002(3)
C15 0.049(4) 0.030(3) 0.039(3) -0.025(3) 0.001(3) -0.006(3)
C16 0.046(3) 0.025(3) 0.035(3) -0.003(3) -0.003(3) 0.009(3)
C17 0.039(3) 0.030(3) 0.024(3) -0.001(3) 0.000(2) 0.007(2)
C18 0.028(3) 0.015(3) 0.040(3) 0.001(2) -0.007(2) 0.004(2)
C19 0.039(3) 0.021(3) 0.044(3) 0.001(2) -0.010(3) 0.007(3)
C20 0.034(3) 0.078(5) 0.023(3) -0.025(3) 0.005(2) 0.000(3)
C21 0.027(3) 0.018(3) 0.034(3) -0.002(2) 0.005(2) 0.000(2)
C22 0.031(3) 0.045(4) 0.022(3) -0.007(3) 0.010(2) 0.006(3)
C23 0.052(4) 0.044(4) 0.024(3) -0.010(3) -0.003(3) 0.001(3)
C24 0.038(3) 0.025(3) 0.059(4) -0.004(3) 0.000(3) -0.011(3)
O1W 0.0210(19) 0.070(3) 0.061(3) -0.0109(19) 0.0086(18) -0.040(2)
O2W 0.0194(17) 0.038(2) 0.039(2) 0.0009(16) 0.0008(15) -0.0121(18)
N1S 0.029(2) 0.018(2) 0.028(3) -0.005(2) -0.003(2) 0.002(2)
O1S 0.0182(19) 0.051(3) 0.052(2) 0.0029(17) 0.0071(17) -0.002(2)
O2S 0.033(2) 0.057(3) 0.033(2) -0.0044(19) 0.0032(17) -0.018(2)
O3S 0.039(2) 0.049(3) 0.044(2) 0.0075(19) -0.0139(19) -0.019(2)
N2S 0.033(3) 0.034(3) 0.027(3) -0.002(2) 0.007(2) 0.000(2)
O4S 0.042(2) 0.054(3) 0.056(3) -0.005(2) 0.017(2) -0.031(2)
O5S 0.025(2) 0.059(3) 0.061(3) -0.0080(19) -0.0074(19) 0.003(2)
O6S 0.042(2) 0.065(3) 0.065(3) 0.000(2) 0.011(2) -0.037(3)

loop_
_atom_type_symbol
_atom_type_description
_atom_type_scat_dispersion_real
_atom_type_scat_dispersion_imag
_atom_type_scat_source
C C 0.0033 0.0016 'International Tables Vol C Tables 4.2.6.8 and 6.1.1.4'
H H 0.0000 0.0000 'International Tables Vol C Tables 4.2.6.8 and 6.1.1.4'
O O 0.0106 0.0060 'International Tables Vol C Tables 4.2.6.8 and 6.1.1.4'
P P 0.1023 0.0942 'International Tables Vol C Tables 4.2.6.8 and 6.1.1.4'
Mn Mn 0.3368 0.7283 'International Tables Vol C Tables 4.2.6.8 and 6.1.1.4'
N N 0.0061 0.0033 'International Tables Vol C Tables 4.2.6.8 and 6.1.1.4'
S S 0.1246 0.1234 'International Tables Vol C Tables 4.2.6.8 and 6.1.1.4'

loop_
_geom_angle_atom_site_label_1
_geom_angle_atom_site_label_2
_geom_angle_atom_site_label_3
_geom_angle_site_symmetry_1
_geom_angle_site_symmetry_3
_geom_angle
O4 Mn1 O3 . . 100.19(11)
O4 Mn1 O5 . . 93.25(11)
O3 Mn1 O5 . . 94.22(11)
O4 Mn1 O1 . . 163.51(11)
O3 Mn1 O1 . . 95.81(11)
O5 Mn1 O1 . . 89.51(11)
O4 Mn1 O6 . . 87.23(11)
O3 Mn1 O6 . . 90.84(11)
O5 Mn1 O6 . . 174.74(10)
O1 Mn1 O6 . . 88.57(10)
O4 Mn1 O2 . . 91.73(11)
O3 Mn1 O2 . . 167.16(11)
O5 Mn1 O2 . . 89.81(10)
O1 Mn1 O2 . . 72.00(10)
O6 Mn1 O2 . . 84.94(10)
O16 Mn2 O11 . . 91.59(12)
O16 Mn2 O14 . . 90.11(12)
O11 Mn2 O14 . . 175.31(11)
O16 Mn2 O15 . . 104.10(11)
O11 Mn2 O15 . . 92.74(11)
O14 Mn2 O15 . . 91.08(12)
O16 Mn2 O2 . . 158.49(11)
O11 Mn2 O2 . . 90.71(11)
O14 Mn2 O2 . . 86.11(11)
O15 Mn2 O2 . . 97.15(11)
O16 Mn2 O1 . . 89.03(11)
O11 Mn2 O1 . . 90.30(10)
O14 Mn2 O1 . . 85.36(11)
O15 Mn2 O1 . . 166.43(11)
O2 Mn2 O1 . . 69.57(10)
O17 Mn3 O20 . . 102.29(11)
O17 Mn3 O25 . . 90.75(11)
O20 Mn3 O25 . . 91.69(11)
O17 Mn3 O26 . . 89.40(11)
O20 Mn3 O26 . . 95.76(12)
O25 Mn3 O26 . . 172.35(11)
O17 Mn3 O23 . . 164.57(11)
O20 Mn3 O23 . . 92.73(11)
O25 Mn3 O23 . . 92.35(11)
O26 Mn3 O23 . . 85.54(10)
O17 Mn3 O24 . . 92.76(11)
O20 Mn3 O24 . . 164.95(11)
O25 Mn3 O24 . . 88.49(10)
O26 Mn3 O24 . . 83.87(11)
O23 Mn3 O24 . . 72.24(10)
O32 Mn4 O27 . . 94.04(11)
O32 Mn4 O31 . . 105.60(11)
O27 Mn4 O31 . . 89.66(11)
O32 Mn4 O30 . . 90.63(11)
O27 Mn4 O30 . . 175.30(11)
O31 Mn4 O30 . . 88.64(11)
O32 Mn4 O24 . . 155.33(11)
O27 Mn4 O24 . . 91.33(10)
O31 Mn4 O24 . . 98.49(10)
O30 Mn4 O24 . . 84.59(10)
O32 Mn4 O23 . . 85.46(11)
O27 Mn4 O23 . . 92.17(11)
O31 Mn4 O23 . . 168.64(11)
O30 Mn4 O23 . . 88.65(11)
O24 Mn4 O23 . . 70.27(10)
O1 S1 C2 . . 105.01(19)
O1 S1 C1 . . 104.9(2)
C2 S1 C1 . . 98.7(2)
O2 S2 C3 . . 104.70(19)
O2 S2 C4 . . 103.3(2)
C3 S2 C4 . . 99.7(2)
O6 S3 C12 . . 105.2(2)
O6 S3 C11 . . 104.8(2)
C12 S3 C11 . . 98.7(2)
O23 S4 C17 . . 104.9(2)
O23 S4 C18 . . 105.54(19)
C17 S4 C18 . . 98.2(2)
O24 S5 C20 . . 105.5(2)
O24 S5 C19 . . 104.1(2)
C20 S5 C19 . . 98.5(3)
O26 S6 C23 . . 105.6(2)
O26 S6 C24 . . 103.9(2)
C23 S6 C24 . . 98.6(3)
O32 P1 O3 1_655 . 120.25(17)
O32 P1 O8 1_655 . 110.90(18)
O3 P1 O8 . . 105.39(18)
O32 P1 O7 1_655 . 105.08(18)
O3 P1 O7 . . 109.08(18)
O8 P1 O7 . . 105.26(18)
O4 P2 O31 . 1_655 117.55(18)
O4 P2 O9 . . 105.81(17)
O31 P2 O9 1_655 . 111.63(17)
O4 P2 O10 . . 110.04(17)
O31 P2 O10 1_655 . 109.37(16)
O9 P2 O10 . . 101.17(17)
O11 P3 O5 . . 116.19(17)
O11 P3 O13 . . 110.87(16)
O5 P3 O13 . . 109.47(16)
O11 P3 O12 . . 108.41(17)
O5 P3 O12 . . 110.52(17)
O13 P3 O12 . . 100.19(18)
O17 P4 O15 . . 118.07(17)
O17 P4 O18 . . 110.26(17)
O15 P4 O18 . . 109.25(17)
O17 P4 O19 . . 106.52(17)
O15 P4 O19 . . 110.73(17)
O18 P4 O19 . . 100.58(16)
O16 P5 O20 . . 119.50(18)
O16 P5 O22 . . 111.25(18)
O20 P5 O22 . . 104.65(17)
O16 P5 O21 . . 104.51(17)
O20 P5 O21 . . 110.20(17)
O22 P5 O21 . . 106.11(17)
O27 P6 O25 . . 116.26(16)
O27 P6 O28 . . 107.41(16)
O25 P6 O28 . . 111.22(17)
O27 P6 O29 . . 111.69(17)
O25 P6 O29 . . 108.67(16)
O28 P6 O29 . . 100.46(16)
S1 O1 Mn1 . . 137.38(16)
S1 O1 Mn2 . . 117.51(14)
Mn1 O1 Mn2 . . 104.35(11)
S2 O2 Mn1 . . 119.59(15)
S2 O2 Mn2 . . 133.54(16)
Mn1 O2 Mn2 . . 104.12(12)
P1 O3 Mn1 . . 133.65(18)
P2 O4 Mn1 . . 164.6(2)
P3 O5 Mn1 . . 130.14(16)
S3 O6 Mn1 . . 118.65(15)
C5 O7 P1 . . 120.5(3)
C6 O8 P1 . . 122.2(3)
C8 O9 P2 . . 121.6(3)
C7 O10 P2 . . 119.9(3)
P3 O11 Mn2 . . 130.16(17)
C10 O12 P3 . . 118.7(3)
C9 O13 P3 . . 118.8(3)
Mn2 O14 H14D . . 121.1
Mn2 O14 H14E . . 126.2
H14D O14 H14E . . 112.5
P4 O15 Mn2 . . 134.50(18)
P5 O16 Mn2 . . 164.8(2)
P4 O17 Mn3 . . 164.80(19)
C14 O18 P4 . . 116.8(3)
C13 O19 P4 . . 121.8(3)
P5 O20 Mn3 . . 130.10(18)
C16 O21 P5 . . 121.1(3)
C15 O22 P5 . . 121.1(3)
S4 O23 Mn3 . . 137.74(17)
S4 O23 Mn4 . . 119.35(15)
Mn3 O23 Mn4 . . 102.88(11)
S5 O24 Mn3 . . 120.64(15)
S5 O24 Mn4 . . 130.70(17)
Mn3 O24 Mn4 . . 103.77(11)
P6 O25 Mn3 . . 129.87(16)
S6 O26 Mn3 . . 122.64(15)
P6 O27 Mn4 . . 130.02(18)
C22 O28 P6 . . 118.6(3)
C21 O29 P6 . . 119.2(3)
Mn4 O30 H30D . . 123.6
Mn4 O30 H30E . . 115.6
H30D O30 H30E . . 92.9
P2 O31 Mn4 1_455 . 136.60(17)
P1 O32 Mn4 1_455 . 162.7(2)
S1 C1 H1A . . 109.5
S1 C1 H1B . . 109.5
H1A C1 H1B . . 109.5
S1 C1 H1C . . 109.5
H1A C1 H1C . . 109.5
H1B C1 H1C . . 109.5
S1 C2 H2A . . 109.5
S1 C2 H2B . . 109.5
H2A C2 H2B . . 109.5
S1 C2 H2C . . 109.5
H2A C2 H2C . . 109.5
H2B C2 H2C . . 109.5
S2 C3 H3A . . 109.5
S2 C3 H3B . . 109.5
H3A C3 H3B . . 109.5
S2 C3 H3C . . 109.5
H3A C3 H3C . . 109.5
H3B C3 H3C . . 109.5
S2 C4 H4A . . 109.5
S2 C4 H4B . . 109.5
H4A C4 H4B . . 109.5
S2 C4 H4C . . 109.5
H4A C4 H4C . . 109.5
H4B C4 H4C . . 109.5
O7 C5 H5A . . 109.5
O7 C5 H5B . . 109.5
H5A C5 H5B . . 109.5
O7 C5 H5C . . 109.5
H5A C5 H5C . . 109.5
H5B C5 H5C . . 109.5
O8 C6 H6A . . 109.5
O8 C6 H6B . . 109.5
H6A C6 H6B . . 109.5
O8 C6 H6C . . 109.5
H6A C6 H6C . . 109.5
H6B C6 H6C . . 109.5
O10 C7 H7A . . 109.5
O10 C7 H7B . . 109.5
H7A C7 H7B . . 109.5
O10 C7 H7C . . 109.5
H7A C7 H7C . . 109.5
H7B C7 H7C . . 109.5
O9 C8 H8A . . 109.5
O9 C8 H8B . . 109.5
H8A C8 H8B . . 109.5
O9 C8 H8C . . 109.5
H8A C8 H8C . . 109.5
H8B C8 H8C . . 109.5
O13 C9 H9A . . 109.5
O13 C9 H9B . . 109.5
H9A C9 H9B . . 109.5
O13 C9 H9C . . 109.5
H9A C9 H9C . . 109.5
H9B C9 H9C . . 109.5
O12 C10 H10A . . 109.5
O12 C10 H10B . . 109.5
H10A C10 H10B . . 109.5
O12 C10 H10C . . 109.5
H10A C10 H10C . . 109.5
H10B C10 H10C . . 109.5
S3 C11 H11A . . 109.5
S3 C11 H11B . . 109.5
H11A C11 H11B . . 109.5
S3 C11 H11C . . 109.5
H11A C11 H11C . . 109.5
H11B C11 H11C . . 109.5
S3 C12 H12A . . 109.5
S3 C12 H12B . . 109.5
H12A C12 H12B . . 109.5
S3 C12 H12C . . 109.5
H12A C12 H12C . . 109.5
H12B C12 H12C . . 109.5
O19 C13 H13A . . 109.5
O19 C13 H13B . . 109.5
H13A C13 H13B . . 109.5
O19 C13 H13C . . 109.5
H13A C13 H13C . . 109.5
H13B C13 H13C . . 109.5
O18 C14 H14A . . 109.5
O18 C14 H14B . . 109.5
H14A C14 H14B . . 109.5
O18 C14 H14C . . 109.5
H14A C14 H14C . . 109.5
H14B C14 H14C . . 109.5
O22 C15 H15A . . 109.5
O22 C15 H15B . . 109.5
H15A C15 H15B . . 109.5
O22 C15 H15C . . 109.5
H15A C15 H15C . . 109.5
H15B C15 H15C . . 109.5
O21 C16 H16A . . 109.5
O21 C16 H16B . . 109.5
H16A C16 H16B . . 109.5
O21 C16 H16C . . 109.5
H16A C16 H16C . . 109.5
H16B C16 H16C . . 109.5
S4 C17 H17A . . 109.5
S4 C17 H17B . . 109.5
H17A C17 H17B . . 109.5
S4 C17 H17C . . 109.5
H17A C17 H17C . . 109.5
H17B C17 H17C . . 109.5
S4 C18 H18A . . 109.5
S4 C18 H18B . . 109.5
H18A C18 H18B . . 109.5
S4 C18 H18C . . 109.5
H18A C18 H18C . . 109.5
H18B C18 H18C . . 109.5
S5 C19 H19A . . 109.5
S5 C19 H19B . . 109.5
H19A C19 H19B . . 109.5
S5 C19 H19C . . 109.5
H19A C19 H19C . . 109.5
H19B C19 H19C . . 109.5
S5 C20 H20A . . 109.5
S5 C20 H20B . . 109.5
H20A C20 H20B . . 109.5
S5 C20 H20C . . 109.5
H20A C20 H20C . . 109.5
H20B C20 H20C . . 109.5
O29 C21 H21A . . 109.5
O29 C21 H21B . . 109.5
H21A C21 H21B . . 109.5
O29 C21 H21C . . 109.5
H21A C21 H21C . . 109.5
H21B C21 H21C . . 109.5
O28 C22 H22A . . 109.5
O28 C22 H22B . . 109.5
H22A C22 H22B . . 109.5
O28 C22 H22C . . 109.5
H22A C22 H22C . . 109.5
H22B C22 H22C . . 109.5
S6 C23 H23A . . 109.5
S6 C23 H23B . . 109.5
H23A C23 H23B . . 109.5
S6 C23 H23C . . 109.5
H23A C23 H23C . . 109.5
H23B C23 H23C . . 109.5
S6 C24 H24A . . 109.5
S6 C24 H24B . . 109.5
H24A C24 H24B . . 109.5
S6 C24 H24C . . 109.5
H24A C24 H24C . . 109.5
H24B C24 H24C . . 109.5
H1W1 O1W H1W2 . . 90.1
H2W1 O2W H2W2 . . 107.9
O3S N1S O1S . . 121.3(4)
O3S N1S O2S . . 119.0(4)
O1S N1S O2S . . 119.7(4)
O5S N2S O6S . . 120.9(4)
O5S N2S O4S . . 120.9(5)
O6S N2S O4S . . 118.2(4)

loop_
_geom_bond_atom_site_label_1
_geom_bond_atom_site_label_2
_geom_bond_site_symmetry_2
_geom_bond_distance
_geom_bond_publ_flag
Mn1 O4 . 2.100(3) y
Mn1 O3 . 2.118(3) y
Mn1 O5 . 2.152(3) y
Mn1 O1 . 2.237(3) y
Mn1 O6 . 2.241(3) y
Mn1 O2 . 2.254(3) y
Mn2 O16 . 2.083(3) y
Mn2 O11 . 2.098(3) y
Mn2 O14 . 2.128(3) y
Mn2 O15 . 2.126(3) y
Mn2 O2 . 2.309(3) y
Mn2 O1 . 2.319(3) y
Mn3 O17 . 2.098(3) y
Mn3 O20 . 2.112(3) y
Mn3 O25 . 2.163(3) y
Mn3 O26 . 2.229(3) y
Mn3 O23 . 2.241(3) y
Mn3 O24 . 2.252(3) y
Mn4 O32 . 2.094(3) y
Mn4 O27 . 2.122(3) y
Mn4 O31 . 2.132(3) y
Mn4 O30 . 2.143(3) y
Mn4 O24 . 2.282(3) y
Mn4 O23 . 2.320(3) y
S1 O1 . 1.529(3) ?
S1 C2 . 1.768(4) ?
S1 C1 . 1.769(5) ?
S2 O2 . 1.530(3) ?
S2 C3 . 1.766(4) ?
S2 C4 . 1.777(4) ?
S3 O6 . 1.522(3) ?
S3 C12 . 1.757(5) ?
S3 C11 . 1.780(5) ?
S4 O23 . 1.531(3) ?
S4 C17 . 1.772(4) ?
S4 C18 . 1.777(5) ?
S5 O24 . 1.532(3) ?
S5 C20 . 1.762(4) ?
S5 C19 . 1.771(5) ?
S6 O26 . 1.528(3) ?
S6 C23 . 1.763(5) ?
S6 C24 . 1.776(5) ?
P1 O32 1_655 1.474(3) ?
P1 O3 . 1.483(3) ?
P1 O8 . 1.571(3) ?
P1 O7 . 1.593(3) ?
P2 O4 . 1.485(3) ?
P2 O31 1_655 1.488(3) ?
P2 O9 . 1.581(3) ?
P2 O10 . 1.581(3) ?
P3 O11 . 1.495(3) ?
P3 O5 . 1.500(3) ?
P3 O13 . 1.570(3) ?
P3 O12 . 1.577(3) ?
P4 O17 . 1.483(3) ?
P4 O15 . 1.494(3) ?
P4 O18 . 1.581(3) ?
P4 O19 . 1.592(3) ?
P5 O16 . 1.477(3) ?
P5 O20 . 1.489(3) ?
P5 O22 . 1.581(3) ?
P5 O21 . 1.582(3) ?
P6 O27 . 1.489(3) ?
P6 O25 . 1.503(3) ?
P6 O28 . 1.576(3) ?
P6 O29 . 1.589(3) ?
O7 C5 . 1.412(5) ?
O8 C6 . 1.433(5) ?
O9 C8 . 1.443(5) ?
O10 C7 . 1.430(5) ?
O12 C10 . 1.445(5) ?
O13 C9 . 1.433(5) ?
O14 H14D . 0.8501 ?
O14 H14E . 0.8500 ?
O18 C14 . 1.446(5) ?
O19 C13 . 1.443(5) ?
O21 C16 . 1.433(5) ?
O22 C15 . 1.438(5) ?
O28 C22 . 1.447(5) ?
O29 C21 . 1.434(5) ?
O30 H30D . 0.8500 ?
O30 H30E . 0.8500 ?
O31 P2 1_455 1.488(3) ?
O32 P1 1_455 1.474(3) ?
C1 H1A . 0.9800 ?
C1 H1B . 0.9800 ?
C1 H1C . 0.9800 ?
C2 H2A . 0.9800 ?
C2 H2B . 0.9800 ?
C2 H2C . 0.9800 ?
C3 H3A . 0.9800 ?
C3 H3B . 0.9800 ?
C3 H3C . 0.9800 ?
C4 H4A . 0.9800 ?
C4 H4B . 0.9800 ?
C4 H4C . 0.9800 ?
C5 H5A . 0.9800 ?
C5 H5B . 0.9800 ?
C5 H5C . 0.9800 ?
C6 H6A . 0.9800 ?
C6 H6B . 0.9800 ?
C6 H6C . 0.9800 ?
C7 H7A . 0.9800 ?
C7 H7B . 0.9800 ?
C7 H7C . 0.9800 ?
C8 H8A . 0.9800 ?
C8 H8B . 0.9800 ?
C8 H8C . 0.9800 ?
C9 H9A . 0.9800 ?
C9 H9B . 0.9800 ?
C9 H9C . 0.9800 ?
C10 H10A . 0.9800 ?
C10 H10B . 0.9800 ?
C10 H10C . 0.9800 ?
C11 H11A . 0.9800 ?
C11 H11B . 0.9800 ?
C11 H11C . 0.9800 ?
C12 H12A . 0.9800 ?
C12 H12B . 0.9800 ?
C12 H12C . 0.9800 ?
C13 H13A . 0.9800 ?
C13 H13B . 0.9800 ?
C13 H13C . 0.9800 ?
C14 H14A . 0.9800 ?
C14 H14B . 0.9800 ?
C14 H14C . 0.9800 ?
C15 H15A . 0.9800 ?
C15 H15B . 0.9800 ?
C15 H15C . 0.9800 ?
C16 H16A . 0.9800 ?
C16 H16B . 0.9800 ?
C16 H16C . 0.9800 ?
C17 H17A . 0.9800 ?
C17 H17B . 0.9800 ?
C17 H17C . 0.9800 ?
C18 H18A . 0.9800 ?
C18 H18B . 0.9800 ?
C18 H18C . 0.9800 ?
C19 H19A . 0.9800 ?
C19 H19B . 0.9800 ?
C19 H19C . 0.9800 ?
C20 H20A . 0.9800 ?
C20 H20B . 0.9800 ?
C20 H20C . 0.9800 ?
C21 H21A . 0.9800 ?
C21 H21B . 0.9800 ?
C21 H21C . 0.9800 ?
C22 H22A . 0.9800 ?
C22 H22B . 0.9800 ?
C22 H22C . 0.9800 ?
C23 H23A . 0.9800 ?
C23 H23B . 0.9800 ?
C23 H23C . 0.9800 ?
C24 H24A . 0.9800 ?
C24 H24B . 0.9800 ?
C24 H24C . 0.9800 ?
O1W H1W1 . 0.8501 ?
O1W H1W2 . 0.8500 ?
O2W H2W1 . 0.8500 ?
O2W H2W2 . 0.8500 ?
N1S O3S . 1.239(4) ?
N1S O1S . 1.240(4) ?
N1S O2S . 1.257(5) ?
N2S O5S . 1.230(5) ?
N2S O6S . 1.235(5) ?
N2S O4S . 1.245(5) ?

loop_
_geom_hbond_atom_site_label_D
_geom_hbond_atom_site_label_H
_geom_hbond_atom_site_label_A
_geom_hbond_site_symmetry_A
_geom_hbond_distance_DH
_geom_hbond_distance_HA
_geom_hbond_distance_DA
_geom_hbond_angle_DHA
_geom_hbond_publ_flag
O14 H14D O25 1_555 0.85 1.90 2.752(4) 178 y
O14 H14E O1W 1_555 0.85 1.90 2.698(5) 156 y
O30 H30D O2W 1_555 0.85 1.93 2.724(4) 156 y
O30 H30E O5 1_455 0.85 1.92 2.761(4) 168 y
O1W H1W1 O2S 1_555 0.85 1.98 2.766(5) 153 y
O1W H1W2 O6 1_555 0.85 2.06 2.845(4) 154 y
O2W H2W1 O6S 1_555 0.85 1.99 2.770(5) 152 y
O2W H2W2 O26 1_555 0.85 1.99 2.837(4) 177 y

loop_
_geom_torsion_atom_site_label_1
_geom_torsion_atom_site_label_2
_geom_torsion_atom_site_label_3
_geom_torsion_atom_site_label_4
_geom_torsion_site_symmetry_1
_geom_torsion_site_symmetry_4
_geom_torsion
C2 S1 O1 Mn1 . . 17.4(3)
C1 S1 O1 Mn1 . . -86.1(3)
C2 S1 O1 Mn2 . . -150.7(2)
C1 S1 O1 Mn2 . . 105.8(2)
O4 Mn1 O1 S1 . . -135.1(4)
O3 Mn1 O1 S1 . . 30.9(3)
O5 Mn1 O1 S1 . . 125.1(3)
O6 Mn1 O1 S1 . . -59.8(3)
O2 Mn1 O1 S1 . . -145.0(3)
O4 Mn1 O1 Mn2 . . 34.1(4)
O3 Mn1 O1 Mn2 . . -159.97(12)
O5 Mn1 O1 Mn2 . . -65.77(12)
O6 Mn1 O1 Mn2 . . 109.33(12)
O2 Mn1 O1 Mn2 . . 24.19(11)
O16 Mn2 O1 S1 . . -29.98(19)
O11 Mn2 O1 S1 . . -121.57(19)
O14 Mn2 O1 S1 . . 60.21(19)
O15 Mn2 O1 S1 . . 135.4(4)
O2 Mn2 O1 S1 . . 147.8(2)
O16 Mn2 O1 Mn1 . . 158.28(13)
O11 Mn2 O1 Mn1 . . 66.69(13)
O14 Mn2 O1 Mn1 . . -111.52(13)
O15 Mn2 O1 Mn1 . . -36.3(5)
O2 Mn2 O1 Mn1 . . -23.95(11)
C3 S2 O2 Mn1 . . -156.4(2)
C4 S2 O2 Mn1 . . 99.7(2)
C3 S2 O2 Mn2 . . 45.7(3)
C4 S2 O2 Mn2 . . -58.3(3)
O4 Mn1 O2 S2 . . -5.18(19)
O3 Mn1 O2 S2 . . 153.1(5)
O5 Mn1 O2 S2 . . -98.42(19)
O1 Mn1 O2 S2 . . 172.0(2)
O6 Mn1 O2 S2 . . 81.89(19)
O4 Mn1 O2 Mn2 . . 158.52(12)
O3 Mn1 O2 Mn2 . . -43.2(6)
O5 Mn1 O2 Mn2 . . 65.28(12)
O1 Mn1 O2 Mn2 . . -24.27(10)
O6 Mn1 O2 Mn2 . . -114.41(12)
O16 Mn2 O2 S2 . . -169.8(2)
O11 Mn2 O2 S2 . . 94.0(2)
O14 Mn2 O2 S2 . . -89.4(2)
O15 Mn2 O2 S2 . . 1.2(2)
O1 Mn2 O2 S2 . . -175.9(3)
O16 Mn2 O2 Mn1 . . 29.8(4)
O11 Mn2 O2 Mn1 . . -66.32(12)
O14 Mn2 O2 Mn1 . . 110.23(13)
O15 Mn2 O2 Mn1 . . -159.17(12)
O1 Mn2 O2 Mn1 . . 23.73(10)
O32 P1 O3 Mn1 1_655 . -30.8(4)
O8 P1 O3 Mn1 . . 95.3(3)
O7 P1 O3 Mn1 . . -152.1(2)
O4 Mn1 O3 P1 . . -20.4(3)
O5 Mn1 O3 P1 . . 73.7(3)
O1 Mn1 O3 P1 . . 163.6(3)
O6 Mn1 O3 P1 . . -107.7(3)
O2 Mn1 O3 P1 . . -178.3(4)
O31 P2 O4 Mn1 1_655 . -38.0(8)
O9 P2 O4 Mn1 . . 87.4(7)
O10 P2 O4 Mn1 . . -164.1(7)
O3 Mn1 O4 P2 . . 87.5(7)
O5 Mn1 O4 P2 . . -7.4(7)
O1 Mn1 O4 P2 . . -106.7(8)
O6 Mn1 O4 P2 . . 177.9(7)
O2 Mn1 O4 P2 . . -97.3(7)
O11 P3 O5 Mn1 . . 42.2(3)
O13 P3 O5 Mn1 . . 168.7(2)
O12 P3 O5 Mn1 . . -81.9(2)
O4 Mn1 O5 P3 . . -149.0(2)
O3 Mn1 O5 P3 . . 110.6(2)
O1 Mn1 O5 P3 . . 14.8(2)
O2 Mn1 O5 P3 . . -57.2(2)
C12 S3 O6 Mn1 . . -150.4(2)
C11 S3 O6 Mn1 . . 106.0(2)
O4 Mn1 O6 S3 . . -39.80(19)
O3 Mn1 O6 S3 . . 60.35(19)
O1 Mn1 O6 S3 . . 156.15(18)
O2 Mn1 O6 S3 . . -131.79(19)
O32 P1 O7 C5 1_655 . -169.2(3)
O3 P1 O7 C5 . . -39.0(4)
O8 P1 O7 C5 . . 73.6(4)
O32 P1 O8 C6 1_655 . -30.5(4)
O3 P1 O8 C6 . . -162.1(4)
O7 P1 O8 C6 . . 82.6(4)
O4 P2 O9 C8 . . 174.1(3)
O31 P2 O9 C8 1_655 . -56.9(4)
O10 P2 O9 C8 . . 59.3(3)
O4 P2 O10 C7 . . 83.8(4)
O31 P2 O10 C7 1_655 . -46.7(4)
O9 P2 O10 C7 . . -164.6(3)
O5 P3 O11 Mn2 . . -42.4(3)
O13 P3 O11 Mn2 . . -168.2(2)
O12 P3 O11 Mn2 . . 82.8(3)
O16 Mn2 O11 P3 . . -102.0(2)
O15 Mn2 O11 P3 . . 153.8(2)
O2 Mn2 O11 P3 . . 56.6(2)
O1 Mn2 O11 P3 . . -13.0(2)
O11 P3 O12 C10 . . -173.2(3)
O5 P3 O12 C10 . . -44.8(4)
O13 P3 O12 C10 . . 70.6(3)
O11 P3 O13 C9 . . 67.4(3)
O5 P3 O13 C9 . . -62.1(3)
O12 P3 O13 C9 . . -178.3(3)
O17 P4 O15 Mn2 . . 20.1(3)
O18 P4 O15 Mn2 . . -106.9(3)
O19 P4 O15 Mn2 . . 143.2(2)
O16 Mn2 O15 P4 . . 12.5(3)
O11 Mn2 O15 P4 . . 104.8(3)
O14 Mn2 O15 P4 . . -77.9(3)
O2 Mn2 O15 P4 . . -164.1(3)
O1 Mn2 O15 P4 . . -152.5(4)
O20 P5 O16 Mn2 . . -20.6(9)
O22 P5 O16 Mn2 . . 101.5(8)
O21 P5 O16 Mn2 . . -144.4(7)
O11 Mn2 O16 P5 . . -132.9(8)
O14 Mn2 O16 P5 . . 51.4(8)
O15 Mn2 O16 P5 . . -39.7(8)
O2 Mn2 O16 P5 . . 131.1(7)
O1 Mn2 O16 P5 . . 136.8(8)
O15 P4 O17 Mn3 . . 42.0(8)
O18 P4 O17 Mn3 . . 168.5(7)
O19 P4 O17 Mn3 . . -83.2(7)
O20 Mn3 O17 P4 . . -86.5(8)
O25 Mn3 O17 P4 . . 5.4(7)
O26 Mn3 O17 P4 . . 177.7(7)
O23 Mn3 O17 P4 . . 107.0(7)
O24 Mn3 O17 P4 . . 93.9(7)
O17 P4 O18 C14 . . -70.0(3)
O15 P4 O18 C14 . . 61.3(3)
O19 P4 O18 C14 . . 177.8(3)
O17 P4 O19 C13 . . -178.6(3)
O15 P4 O19 C13 . . 51.9(4)
O18 P4 O19 C13 . . -63.6(3)
O16 P5 O20 Mn3 . . 45.2(3)
O22 P5 O20 Mn3 . . -80.1(3)
O21 P5 O20 Mn3 . . 166.2(2)
O17 Mn3 O20 P5 . . 1.5(3)
O25 Mn3 O20 P5 . . -89.6(2)
O26 Mn3 O20 P5 . . 92.2(2)
O23 Mn3 O20 P5 . . 178.0(2)
O24 Mn3 O20 P5 . . 180.0(3)
O16 P5 O21 C16 . . 176.6(3)
O20 P5 O21 C16 . . 47.0(4)
O22 P5 O21 C16 . . -65.7(4)
O16 P5 O22 C15 . . 38.7(4)
O20 P5 O22 C15 . . 169.0(3)
O21 P5 O22 C15 . . -74.4(4)
C17 S4 O23 Mn3 . . 81.6(3)
C18 S4 O23 Mn3 . . -21.6(3)
C17 S4 O23 Mn4 . . -100.3(2)
C18 S4 O23 Mn4 . . 156.57(19)
O17 Mn3 O23 S4 . . 139.7(4)
O20 Mn3 O23 S4 . . -27.1(3)
O25 Mn3 O23 S4 . . -118.9(3)
O26 Mn3 O23 S4 . . 68.5(3)
O24 Mn3 O23 S4 . . 153.5(3)
O17 Mn3 O23 Mn4 . . -38.7(5)
O20 Mn3 O23 Mn4 . . 154.55(12)
O25 Mn3 O23 Mn4 . . 62.75(12)
O26 Mn3 O23 Mn4 . . -109.88(12)
O24 Mn3 O23 Mn4 . . -24.90(10)
O32 Mn4 O23 S4 . . 21.61(18)
O27 Mn4 O23 S4 . . 115.50(18)
O31 Mn4 O23 S4 . . -145.4(5)
O30 Mn4 O23 S4 . . -69.13(18)
O24 Mn4 O23 S4 . . -153.9(2)
O32 Mn4 O23 Mn3 . . -159.66(12)
O27 Mn4 O23 Mn3 . . -65.77(12)
O31 Mn4 O23 Mn3 . . 33.4(6)
O30 Mn4 O23 Mn3 . . 109.60(12)
O24 Mn4 O23 Mn3 . . 24.86(10)
C20 S5 O24 Mn3 . . 163.8(2)
C19 S5 O24 Mn3 . . -93.1(2)
C20 S5 O24 Mn4 . . -45.2(3)
C19 S5 O24 Mn4 . . 57.9(3)
O17 Mn3 O24 S5 . . -0.42(19)
O20 Mn3 O24 S5 . . -178.9(4)
O25 Mn3 O24 S5 . . 90.25(19)
O26 Mn3 O24 S5 . . -89.53(19)
O23 Mn3 O24 S5 . . -176.8(2)
O17 Mn3 O24 Mn4 . . -158.18(12)
O20 Mn3 O24 Mn4 . . 23.4(5)
O25 Mn3 O24 Mn4 . . -67.51(12)
O26 Mn3 O24 Mn4 . . 112.71(12)
O23 Mn3 O24 Mn4 . . 25.45(11)
O32 Mn4 O24 S5 . . 169.8(2)
O27 Mn4 O24 S5 . . -87.6(2)
O31 Mn4 O24 S5 . . 2.3(2)
O30 Mn4 O24 S5 . . 90.1(2)
O23 Mn4 O24 S5 . . -179.4(2)
O32 Mn4 O24 Mn3 . . -35.7(3)
O27 Mn4 O24 Mn3 . . 67.00(12)
O31 Mn4 O24 Mn3 . . 156.86(11)
O30 Mn4 O24 Mn3 . . -115.33(12)
O23 Mn4 O24 Mn3 . . -24.83(10)
O27 P6 O25 Mn3 . . -42.9(3)
O28 P6 O25 Mn3 . . 80.4(2)
O29 P6 O25 Mn3 . . -169.89(19)
O17 Mn3 O25 P6 . . 152.8(2)
O20 Mn3 O25 P6 . . -104.9(2)
O23 Mn3 O25 P6 . . -12.1(2)
O24 Mn3 O25 P6 . . 60.1(2)
C23 S6 O26 Mn3 . . -107.7(2)
C24 S6 O26 Mn3 . . 149.0(2)
O17 Mn3 O26 S6 . . 38.3(2)
O20 Mn3 O26 S6 . . -64.0(2)
O23 Mn3 O26 S6 . . -156.3(2)
O24 Mn3 O26 S6 . . 131.1(2)
O25 P6 O27 Mn4 . . 38.7(3)
O28 P6 O27 Mn4 . . -86.6(2)
O29 P6 O27 Mn4 . . 164.17(19)
O32 Mn4 O27 P6 . . 102.6(2)
O31 Mn4 O27 P6 . . -151.8(2)
O24 Mn4 O27 P6 . . -53.4(2)
O23 Mn4 O27 P6 . . 17.0(2)
O27 P6 O28 C22 . . 170.0(3)
O25 P6 O28 C22 . . 41.7(4)
O29 P6 O28 C22 . . -73.2(3)
O27 P6 O29 C21 . . -72.4(3)
O25 P6 O29 C21 . . 57.1(3)
O28 P6 O29 C21 . . 173.9(3)
O32 Mn4 O31 P2 . 1_455 -12.3(3)
O27 Mn4 O31 P2 . 1_455 -106.5(3)
O30 Mn4 O31 P2 . 1_455 77.9(3)
O24 Mn4 O31 P2 . 1_455 162.3(2)
O23 Mn4 O31 P2 . 1_455 154.2(4)
O27 Mn4 O32 P1 . 1_455 95.6(7)
O31 Mn4 O32 P1 . 1_455 4.8(7)
O30 Mn4 O32 P1 . 1_455 -84.0(7)
O24 Mn4 O32 P1 . 1_455 -162.3(5)
O23 Mn4 O32 P1 . 1_455 -172.6(7)
